data_2210805
loop_
_publ_author_name
'Song, Wen-Dong'
'Gu, Chang-Sheng'
'Hao, Xiao-Min'
'Ma, De-Yun'
'Liu, Zhong-Yuan'

_publ_section_title Diaquabis(2,4-dichlorophenoxyacetato-\k<i>O</i>)bis(1<i>H</i>-imidazole-\k<i>N</i>^3^)cobalt(II)
_journal_coeditor_code WK2024
_journal_issue 10
_journal_name_full 'Acta Crystallographica Section E'
_journal_page_first m2618
_journal_page_last m2620
_journal_paper_doi 10.1107/S160053680603666X
_journal_volume 62
_journal_year 2006
_chemical_formula_iupac '[Co (C8 H5 Cl2 O3)2 (C3 H4 N2)2 (H2 O)2]'
_chemical_formula_moiety 'C22 H22 Cl4 Co N4 O8'
_chemical_formula_sum 'C22 H22 Cl4 Co N4 O8'
_chemical_formula_weight 671.17
_chemical_name_systematic
;
Diaquabis(2,4-dichlorophenoxyacetato-\kO)bis(1H-imidazole-\kN^3^)cobalt(II)
;
_space_group_IT_number 14
_symmetry_cell_setting monoclinic
_symmetry_space_group_name_Hall '-P 2ybc'
_symmetry_space_group_name_H-M 'P 1 21/c 1'
_atom_sites_solution_hydrogens mixed
_atom_sites_solution_primary direct
_atom_sites_solution_secondary difmap
_cell_angle_alpha 90.00
_cell_angle_beta 98.93(3)
_cell_angle_gamma 90.00
_cell_formula_units_Z 2
_cell_length_a 14.137(3)
_cell_length_b 12.720(3)
_cell_length_c 7.5265(15)
_cell_measurement_reflns_used 10134
_cell_measurement_temperature 295(2)
_cell_measurement_theta_max 27.48
_cell_measurement_theta_min 3.18
_cell_volume 1337.0(5)
_computing_cell_refinement RAPID-AUTO
_computing_data_collection 'RAPID-AUTO (Rigaku, 1998)'
_computing_data_reduction 'CrystalStructure (Rigaku/MSC, 2002)'
_computing_molecular_graphics 'ORTEPII (Johnson, 1976)'
_computing_publication_material SHELXL97
_computing_structure_refinement 'SHELXL97 (Sheldrick, 1997)'
_computing_structure_solution 'SHELXS97 (Sheldrick, 1997)'
_diffrn_ambient_temperature 295(2)
_diffrn_detector_area_resol_mean 10
_diffrn_measured_fraction_theta_full 0.996
_diffrn_measured_fraction_theta_max 0.996
_diffrn_measurement_device_type 'Rigaku R-AXIS RAPID'
_diffrn_measurement_method \w
_diffrn_radiation_monochromator graphite
_diffrn_radiation_source 'fine-focus sealed tube'
_diffrn_radiation_type MoK\a
_diffrn_radiation_wavelength 0.71073
_diffrn_reflns_av_R_equivalents 0.0311
_diffrn_reflns_av_sigmaI/netI 0.0269
_diffrn_reflns_limit_h_max 18
_diffrn_reflns_limit_h_min -18
_diffrn_reflns_limit_k_max 16
_diffrn_reflns_limit_k_min -16
_diffrn_reflns_limit_l_max 9
_diffrn_reflns_limit_l_min -9
_diffrn_reflns_number 12406
_diffrn_reflns_theta_full 27.48
_diffrn_reflns_theta_max 27.48
_diffrn_reflns_theta_min 3.17
_diffrn_standards_decay_% 0
_diffrn_standards_interval_count 0
_diffrn_standards_interval_time 0
_diffrn_standards_number 0
_exptl_absorpt_coefficient_mu 1.096
_exptl_absorpt_correction_T_max 0.8271
_exptl_absorpt_correction_T_min 0.7003
_exptl_absorpt_correction_type multi-scan
_exptl_absorpt_process_details '(ABSCOR; Higashi, 1995)'
_exptl_crystal_colour Colorless
_exptl_crystal_density_diffrn 1.667
_exptl_crystal_density_method 'not measured'
_exptl_crystal_description Block
_exptl_crystal_F_000 682
_exptl_crystal_size_max 0.35
_exptl_crystal_size_mid 0.24
_exptl_crystal_size_min 0.18
_refine_diff_density_max 0.371
_refine_diff_density_min -0.245
_refine_ls_extinction_method none
_refine_ls_goodness_of_fit_ref 1.059
_refine_ls_hydrogen_treatment mixed
_refine_ls_matrix_type full
_refine_ls_number_parameters 184
_refine_ls_number_reflns 3064
_refine_ls_number_restraints 3
_refine_ls_restrained_S_all 1.059
_refine_ls_R_factor_all 0.0362
_refine_ls_R_factor_gt 0.0306
_refine_ls_shift/su_max 0.001
_refine_ls_shift/su_mean 0.000
_refine_ls_structure_factor_coef Fsqd
_refine_ls_weighting_details 'calc w=1/[\s^2^(Fo^2^)+(0.0396P)^2^+0.3243P] where P=(Fo^2^+2Fc^2^)/3'
_refine_ls_weighting_scheme calc
_refine_ls_wR_factor_gt 0.0773
_refine_ls_wR_factor_ref 0.0802
_reflns_number_gt 2658
_reflns_number_total 3064
_reflns_threshold_expression I>2\s(I)
_cod_data_source_file wk2024.cif
_cod_data_source_block I
_cod_depositor_comments
;
The following automatic conversions were performed:
'_symmetry_cell_setting' value 'Monoclinic' changed to 'monoclinic'
according to '/home/saulius/struct/CIF-dictionaries/cif_core.dic'
dictionary named 'cif_core.dic' version 2.4.1 from 2010-06-29.

Automatic conversion script
Id: cif_fix_enum 1527 2010-12-29 10:47:43Z saulius 

The following automatic conversions were performed:

'_symmetry_cell_setting' value 'Monoclinic' changed to 'monoclinic'
according to /home/saulius/struct/CIF-dictionaries/cif_core.dic
dictionary named 'cif_core.dic' version 2.4.1 from 2010-06-29.

Automatic conversion script
Id: cif_fix_values 1715 2011-07-08 13:25:40Z adriana 

The following automatic conversions were performed:

'_atom_sites_solution_hydrogens' value 'geom and difmap' was changed
to 'mixed'.

Automatic conversion script
Id: cif_fix_values 6452 2018-10-05 10:23:21Z andrius 
;
_cod_original_sg_symbol_H-M 'P 21/c'
_cod_database_code 2210805
_cod_database_fobs_code 2210805

loop_
_symmetry_equiv_pos_as_xyz
'x, y, z'
'-x, y+1/2, -z+1/2'
'-x, -y, -z'
'x, -y-1/2, z-1/2'

loop_
_atom_site_type_symbol
_atom_site_label
_atom_site_fract_x
_atom_site_fract_y
_atom_site_fract_z
_atom_site_U_iso_or_equiv
_atom_site_adp_type
_atom_site_calc_flag
_atom_site_refinement_flags
_atom_site_occupancy
Co Co1 0.5000 0.5000 0.0000 0.02994(10) Uani d S 1
Cl Cl1 0.82552(4) 0.42099(4) 0.95843(6) 0.04867(14) Uani d . 1
Cl Cl2 1.02159(4) 0.72301(4) 0.66814(8) 0.05481(15) Uani d . 1
N N1 0.41784(11) 0.36297(11) -0.0099(2) 0.0376(3) Uani d . 1
N N2 0.38332(14) 0.19562(13) -0.0020(3) 0.0561(5) Uani d . 1
O O1 0.61197(9) 0.41661(9) 0.16960(15) 0.0369(3) Uani d . 1
O O2 0.59896(10) 0.47962(10) 0.44174(18) 0.0438(3) Uani d . 1
O O3 0.75502(9) 0.36454(9) 0.59305(15) 0.0390(3) Uani d . 1
O O1W 0.42682(10) 0.56771(11) 0.20463(18) 0.0448(3) Uani d D 1
C C1 0.63278(11) 0.41899(11) 0.3378(2) 0.0299(3) Uani d . 1
C C2 0.70508(13) 0.33614(13) 0.4196(2) 0.0370(4) Uani d . 1
C C3 0.81566(12) 0.44826(13) 0.6003(2) 0.0332(3) Uani d . 1
C C4 0.85574(12) 0.48443(14) 0.7707(2) 0.0348(4) Uani d . 1
C C5 0.91822(12) 0.56827(14) 0.7930(2) 0.0383(4) Uani d . 1
C C6 0.94201(12) 0.61750(14) 0.6423(3) 0.0390(4) Uani d . 1
C C7 0.90394(13) 0.58409(15) 0.4721(2) 0.0424(4) Uani d . 1
C C8 0.84083(14) 0.49969(14) 0.4512(2) 0.0395(4) Uani d . 1
C C9 0.32434(15) 0.34761(17) -0.0846(3) 0.0567(6) Uani d . 1
C C10 0.44982(15) 0.26851(14) 0.0386(3) 0.0459(4) Uani d . 1
C C11 0.30296(19) 0.24413(19) -0.0814(4) 0.0694(7) Uani d . 1
H H1W1 0.4366(15) 0.548(2) 0.3127(16) 0.067 Uiso d D 1
H H1W2 0.3673(8) 0.5736(19) 0.169(3) 0.067 Uiso d D 1
H H2N 0.3901 0.1293 0.0184 0.067 Uiso calc R 1
H H2A 0.6717 0.2703 0.4297 0.044 Uiso calc R 1
H H2B 0.7514 0.3248 0.3389 0.044 Uiso calc R 1
H H5 0.9440 0.5913 0.9076 0.046 Uiso calc R 1
H H7 0.9204 0.6179 0.3717 0.051 Uiso calc R 1
H H8 0.8151 0.4773 0.3362 0.047 Uiso calc R 1
H H9 0.2819 0.4004 -0.1305 0.068 Uiso calc R 1
H H10 0.5119 0.2546 0.0949 0.055 Uiso calc R 1
H H11 0.2446 0.2127 -0.1252 0.083 Uiso calc R 1

loop_
_atom_site_aniso_label
_atom_site_aniso_U_11
_atom_site_aniso_U_22
_atom_site_aniso_U_33
_atom_site_aniso_U_12
_atom_site_aniso_U_13
_atom_site_aniso_U_23
Co1 0.03208(18) 0.02538(17) 0.03120(18) -0.00069(12) 0.00128(12) 0.00089(11)
Cl1 0.0584(3) 0.0584(3) 0.0286(2) -0.0074(2) 0.00470(19) 0.00425(18)
Cl2 0.0538(3) 0.0486(3) 0.0618(3) -0.0111(2) 0.0083(2) 0.0010(2)
N1 0.0412(8) 0.0313(7) 0.0399(8) -0.0028(6) 0.0050(6) 0.0026(6)
N2 0.0719(12) 0.0324(8) 0.0653(12) -0.0136(8) 0.0146(10) 0.0044(7)
O1 0.0393(7) 0.0385(6) 0.0308(6) 0.0044(5) -0.0015(5) 0.0016(5)
O2 0.0534(8) 0.0397(6) 0.0380(7) 0.0132(6) 0.0059(6) -0.0025(5)
O3 0.0421(7) 0.0405(7) 0.0311(6) -0.0018(5) -0.0048(5) 0.0035(5)
O1W 0.0513(8) 0.0505(7) 0.0332(7) 0.0037(6) 0.0086(6) 0.0013(6)
C1 0.0310(8) 0.0256(7) 0.0320(8) -0.0019(6) 0.0010(6) 0.0001(6)
C2 0.0423(10) 0.0325(8) 0.0328(9) 0.0046(7) -0.0051(7) -0.0035(6)
C3 0.0309(8) 0.0369(9) 0.0305(8) 0.0055(7) 0.0006(6) 0.0012(6)
C4 0.0345(9) 0.0422(9) 0.0273(8) 0.0064(7) 0.0030(6) 0.0028(6)
C5 0.0356(9) 0.0445(10) 0.0336(9) 0.0021(8) 0.0008(7) -0.0045(7)
C6 0.0339(9) 0.0393(9) 0.0441(10) 0.0011(7) 0.0067(7) 0.0009(7)
C7 0.0416(10) 0.0503(11) 0.0363(10) 0.0021(8) 0.0093(8) 0.0065(8)
C8 0.0400(10) 0.0499(11) 0.0275(9) 0.0036(8) 0.0019(7) -0.0013(7)
C9 0.0441(11) 0.0503(12) 0.0711(15) -0.0101(9) -0.0055(10) 0.0156(10)
C10 0.0487(11) 0.0321(9) 0.0566(12) -0.0013(8) 0.0070(9) 0.0041(8)
C11 0.0615(15) 0.0608(14) 0.0809(17) -0.0304(12) -0.0045(12) 0.0120(12)

loop_
_atom_type_symbol
_atom_type_description
_atom_type_scat_dispersion_real
_atom_type_scat_dispersion_imag
_atom_type_scat_source
C C 0.0033 0.0016 'International Tables Vol C Tables 4.2.6.8 and 6.1.1.4'
H H 0.0000 0.0000 'International Tables Vol C Tables 4.2.6.8 and 6.1.1.4'
N N 0.0061 0.0033 'International Tables Vol C Tables 4.2.6.8 and 6.1.1.4'
O O 0.0106 0.0060 'International Tables Vol C Tables 4.2.6.8 and 6.1.1.4'
Cl Cl 0.1484 0.1585 'International Tables Vol C Tables 4.2.6.8 and 6.1.1.4'
Co Co 0.3494 0.9721 'International Tables Vol C Tables 4.2.6.8 and 6.1.1.4'

loop_
_geom_angle_atom_site_label_1
_geom_angle_atom_site_label_2
_geom_angle_atom_site_label_3
_geom_angle_site_symmetry_1
_geom_angle_site_symmetry_3
_geom_angle
_geom_angle_publ_flag
N1 Co1 N1 . 3_665 180.0 yes
N1 Co1 O1 . 3_665 92.09(5) yes
N1 Co1 O1 . . 87.91(5) yes
N1 Co1 O1W . 3_665 88.12(6) yes
N1 Co1 O1W . . 91.88(6) yes
O1 Co1 O1 3_665 . 180.00(5) yes
O1 Co1 O1W . . 99.38(5) yes
O1 Co1 O1W . 3_665 80.62(5) yes
O1W Co1 O1W 3_665 . 180.00(6) yes
Co1 O1W H1W1 . . 122.7(16) no
Co1 O1W H1W2 . . 111.9(16) no
N1 Co1 O1 3_665 3_665 87.91(5) no
N1 Co1 O1 3_665 . 92.09(5) no
N1 Co1 O1W 3_665 . 88.12(6) no
N1 Co1 O1W 3_665 3_665 91.88(6) no
N1 C9 H9 . . 125.2 no
N1 C10 N2 . . 112.02(18) no
N1 C10 H10 . . 124.0 no
N2 C10 H10 . . 124.0 no
N2 C11 C9 . . 106.15(19) no
N2 C11 H11 . . 126.9 no
O1 Co1 O1W 3_665 3_665 99.38(5) no
O1 Co1 O1W 3_665 . 80.62(5) no
O1 C1 C2 . . 115.27(14) no
O2 C1 O1 . . 126.59(15) no
O2 C1 C2 . . 118.12(15) no
O3 C2 C1 . . 113.44(13) no
O3 C2 H2A . . 108.9 no
O3 C2 H2B . . 108.9 no
O3 C3 C4 . . 117.18(15) no
O3 C3 C8 . . 124.96(15) no
C1 O1 Co1 . . 128.46(11) no
C1 C2 H2A . . 108.9 no
C1 C2 H2B . . 108.9 no
C3 O3 C2 . . 116.86(13) no
C3 C4 Cl1 . . 118.55(14) no
C3 C8 H8 . . 119.6 no
C4 C5 C6 . . 118.95(16) no
C4 C5 H5 . . 120.5 no
C5 C4 C3 . . 121.81(16) no
C5 C4 Cl1 . . 119.64(13) no
C5 C6 Cl2 . . 119.51(14) no
C6 C5 H5 . . 120.5 no
C6 C7 C8 . . 119.70(17) no
C6 C7 H7 . . 120.2 no
C7 C6 C5 . . 120.90(17) no
C7 C6 Cl2 . . 119.59(14) no
C7 C8 C3 . . 120.79(17) no
C7 C8 H8 . . 119.6 no
C8 C3 C4 . . 117.86(16) no
C8 C7 H7 . . 120.2 no
C9 C11 H11 . . 126.9 no
C9 N1 Co1 . . 129.06(13) no
C10 N1 C9 . . 104.61(16) no
C10 N1 Co1 . . 125.94(13) no
C10 N2 C11 . . 107.55(17) no
C10 N2 H2N . . 126.2 no
C11 N2 H2N . . 126.2 no
C11 C9 N1 . . 109.7(2) no
C11 C9 H9 . . 125.2 no
H1W1 O1W H1W2 . . 109.7(14) no
H2A C2 H2B . . 107.7 no

loop_
_geom_bond_atom_site_label_1
_geom_bond_atom_site_label_2
_geom_bond_site_symmetry_2
_geom_bond_distance
_geom_bond_publ_flag
Co1 N1 . 2.0895(14) yes
Co1 O1 . 2.1524(12) yes
Co1 O1W . 2.1631(14) yes
Cl1 C4 . 1.7368(18) yes
Cl2 C6 . 1.7426(18) yes
O1 C1 . 1.2546(19) yes
O2 C1 . 1.246(2) yes
Co1 N1 3_665 2.0895(14) no
Co1 O1 3_665 2.1524(12) no
Co1 O1W 3_665 2.1631(14) no
N1 C9 . 1.368(3) no
N1 C10 . 1.315(2) no
N2 C10 . 1.322(3) no
N2 C11 . 1.348(3) no
N2 H2N . 0.8600 no
O3 C2 . 1.431(2) no
O3 C3 . 1.363(2) no
O1W H1W1 . 0.843(9) no
O1W H1W2 . 0.846(9) no
C1 C2 . 1.529(2) no
C2 H2A . 0.9700 no
C2 H2B . 0.9700 no
C3 C4 . 1.397(2) no
C3 C8 . 1.392(3) no
C4 C5 . 1.378(3) no
C5 C6 . 1.382(3) no
C5 H5 . 0.9300 no
C6 C7 . 1.377(3) no
C7 C8 . 1.389(3) no
C7 H7 . 0.9300 no
C8 H8 . 0.9300 no
C9 C11 . 1.352(3) no
C9 H9 . 0.9300 no
C10 H10 . 0.9300 no
C11 H11 . 0.9300 no

loop_
_geom_hbond_atom_site_label_D
_geom_hbond_atom_site_label_H
_geom_hbond_atom_site_label_A
_geom_hbond_site_symmetry_A
_geom_hbond_distance_DH
_geom_hbond_distance_HA
_geom_hbond_distance_DA
_geom_hbond_angle_DHA
_geom_hbond_publ_flag
N2 H2N O2 2_645 0.86 1.93 2.790(2) 177.9 yes
O1W H1W1 O2 3_666 0.843(9) 2.019(14) 2.8072(19) 155(2) yes
O1W H1W1 O2 . 0.843(9) 2.503(19) 3.002(2) 118.8(17) yes

loop_
_geom_torsion_atom_site_label_1
_geom_torsion_atom_site_label_2
_geom_torsion_atom_site_label_3
_geom_torsion_atom_site_label_4
_geom_torsion_site_symmetry_1
_geom_torsion
_geom_torsion_publ_flag
Co1 N1 C9 C11 . 172.17(16) no
Co1 N1 C10 N2 . -172.74(13) no
Co1 O1 C1 O2 . -8.4(2) no
Co1 O1 C1 C2 . 169.77(11) no
Cl1 C4 C5 C6 . 179.60(13) no
Cl2 C6 C7 C8 . 179.70(14) no
N1 Co1 O1 C1 . -98.87(14) no
N1 Co1 O1 C1 3_665 81.13(14) no
N1 C9 C11 N2 . 0.9(3) no
O1 Co1 N1 C9 3_665 -6.35(18) no
O1 Co1 N1 C9 . 173.65(18) no
O1 Co1 N1 C10 3_665 165.37(16) no
O1 Co1 N1 C10 . -14.63(16) no
O1 C1 C2 O3 . 156.71(14) no
O2 C1 C2 O3 . -24.9(2) no
O3 C3 C4 Cl1 . -0.1(2) no
O3 C3 C4 C5 . 179.73(15) no
O3 C3 C8 C7 . -179.52(16) no
O1W Co1 N1 C9 3_665 -105.67(18) no
O1W Co1 N1 C9 . 74.33(18) no
O1W Co1 N1 C10 3_665 66.04(16) no
O1W Co1 N1 C10 . -113.96(16) no
O1W Co1 O1 C1 3_665 172.69(14) no
O1W Co1 O1 C1 . -7.31(14) no
C2 O3 C3 C4 . 172.44(14) no
C2 O3 C3 C8 . -7.9(2) no
C3 O3 C2 C1 . -66.6(2) no
C3 C4 C5 C6 . -0.2(3) no
C4 C3 C8 C7 . 0.1(3) no
C4 C5 C6 C7 . 0.3(3) no
C4 C5 C6 Cl2 . -179.53(13) no
C5 C6 C7 C8 . -0.1(3) no
C6 C7 C8 C3 . -0.1(3) no
C8 C3 C4 Cl1 . -179.79(13) no
C8 C3 C4 C5 . 0.1(3) no
C9 N1 C10 N2 . 0.6(2) no
C10 N1 C9 C11 . -0.9(3) no
C10 N2 C11 C9 . -0.5(3) no
C11 N2 C10 N1 . -0.1(3) no
